data_7101306
loop_
_publ_author_name
'Robert Davies'
'M. Giovanna Martinelli'
'Andrew J. P. White'

_publ_section_title
;
Discrete copper(I) clusters with Cu6P6Se6 and Cu6P4Se6
cores
;
_journal_issue 30
_journal_name_full 'Chemical Communications'
_journal_paper_doi 10.1039/b605191j
_journal_year 2006
_chemical_formula_sum 'C124 H112 Cl8 Cu6 P10 Se6'
_chemical_formula_weight 3050.44
_chemical_name_systematic
;
?
;
_space_group_IT_number 2
_symmetry_cell_setting triclinic
_symmetry_space_group_name_Hall '-P 1'
_symmetry_space_group_name_H-M 'P -1'
_atom_sites_solution_hydrogens geom
_atom_sites_solution_primary direct
_atom_sites_solution_secondary difmap
_audit_creation_method SHELXL-97
_cell_angle_alpha 62.152(13)
_cell_angle_beta 64.756(10)
_cell_angle_gamma 89.518(13)
_cell_formula_units_Z 1
_cell_length_a 15.440(2)
_cell_length_b 15.973(4)
_cell_length_c 16.656(3)
_cell_measurement_reflns_used 29
_cell_measurement_temperature 183(2)
_cell_measurement_theta_max 11.46
_cell_measurement_theta_min 4.77
_cell_volume 3190.4(10)
_computing_cell_refinement 'Bruker XSCANS'
_computing_data_collection 'Bruker XSCANS'
_computing_data_reduction 'Bruker SHELXTL'
_computing_molecular_graphics 'Bruker SHELXTL'
_computing_publication_material 'Bruker SHELXTL'
_computing_structure_refinement 'SHELXL-97 (Sheldrick, 1997)'
_computing_structure_solution 'SHELXS-97 (Sheldrick, 1990)'
_diffrn_ambient_temperature 183(2)
_diffrn_measured_fraction_theta_full 0.931
_diffrn_measured_fraction_theta_max 0.931
_diffrn_measurement_device_type 'Bruker P4'
_diffrn_measurement_method '\w scans'
_diffrn_radiation_monochromator graphite
_diffrn_radiation_source 'fine-focus sealed tube'
_diffrn_radiation_type MoK\a
_diffrn_radiation_wavelength 0.71073
_diffrn_reflns_av_R_equivalents 0.0494
_diffrn_reflns_av_sigmaI/netI 0.1078
_diffrn_reflns_limit_h_max 16
_diffrn_reflns_limit_h_min 0
_diffrn_reflns_limit_k_max 14
_diffrn_reflns_limit_k_min -14
_diffrn_reflns_limit_l_max 17
_diffrn_reflns_limit_l_min -16
_diffrn_reflns_number 8115
_diffrn_reflns_theta_full 22.50
_diffrn_reflns_theta_max 22.50
_diffrn_reflns_theta_min 2.45
_diffrn_standards_decay_% 24.64
_diffrn_standards_interval_count 97
_diffrn_standards_number 3
_exptl_absorpt_coefficient_mu 3.033
_exptl_absorpt_correction_T_max 0.8015
_exptl_absorpt_correction_T_min 0.4127
_exptl_absorpt_correction_type empirical
_exptl_crystal_colour Yellow
_exptl_crystal_density_diffrn 1.588
_exptl_crystal_density_method 'not measured'
_exptl_crystal_description plates
_exptl_crystal_F_000 1520
_exptl_crystal_size_max 0.47
_exptl_crystal_size_mid 0.40
_exptl_crystal_size_min 0.10
_refine_diff_density_max 0.608
_refine_diff_density_min -0.560
_refine_diff_density_rms 0.114
_refine_ls_extinction_method none
_refine_ls_goodness_of_fit_ref 0.961
_refine_ls_hydrogen_treatment constr
_refine_ls_matrix_type full
_refine_ls_number_parameters 634
_refine_ls_number_reflns 7770
_refine_ls_number_restraints 191
_refine_ls_restrained_S_all 0.957
_refine_ls_R_factor_all 0.1046
_refine_ls_R_factor_gt 0.0535
_refine_ls_shift/su_max 0.000
_refine_ls_shift/su_mean 0.000
_refine_ls_structure_factor_coef Fsqd
_refine_ls_weighting_details 'calc w=1/[\s^2^(Fo^2^)+(0.0395P)^2^+0.0000P] where P=(Fo^2^+2Fc^2^)/3'
_refine_ls_weighting_scheme calc
_refine_ls_wR_factor_gt 0.0968
_refine_ls_wR_factor_ref 0.1095
_reflns_number_gt 5039
_reflns_number_total 7770
_reflns_threshold_expression >2sigma(I)
_cod_data_source_file b605191j.txt
_cod_depositor_comments
;
The following automatic conversions were performed:
'_symmetry_cell_setting' value 'Triclinic' changed to 'triclinic'
according to '/home/saulius/struct/CIF-dictionaries/cif_core.dic'
dictionary named 'cif_core.dic' version 2.4.1 from
2010-06-29.

'_exptl_absorpt_correction_type' value 'Empirical' changed to
'empirical' according to
'/home/saulius/struct/CIF-dictionaries/cif_core.dic' dictionary named
'cif_core.dic' version 2.4.1 from 2010-06-29.

Automatic conversion script
Id: cif_fix_enum 1527 2010-12-29 10:47:43Z saulius 
;
_cod_original_sg_symbol_H-M P-1
_cod_database_code 7101306

loop_
_symmetry_equiv_pos_as_xyz
'x, y, z'
'-x, -y, -z'

loop_
_atom_site_label
_atom_site_type_symbol
_atom_site_fract_x
_atom_site_fract_y
_atom_site_fract_z
_atom_site_U_iso_or_equiv
_atom_site_adp_type
_atom_site_occupancy
_atom_site_symmetry_multiplicity
_atom_site_calc_flag
_atom_site_refinement_flags
_atom_site_disorder_assembly
_atom_site_disorder_group
Cu1 Cu 0.41548(8) 0.40295(7) 0.55046(7) 0.0246(2) Uani 1 1 d . . .
Se2 Se 0.32453(6) 0.31025(6) 0.73913(6) 0.0244(2) Uani 1 1 d . . .
Cu3 Cu 0.37320(8) 0.44855(7) 0.75954(7) 0.0254(2) Uani 1 1 d . . .
P4 P 0.33257(15) 0.57102(14) 0.65054(14) 0.0204(4) Uani 1 1 d . . .
Se5 Se 0.40867(6) 0.57929(5) 0.49797(6) 0.0208(2) Uani 1 1 d . . .
Cu6 Cu 0.41175(8) 0.66882(7) 0.32762(8) 0.0285(3) Uani 1 1 d . . .
Se7 Se 0.45219(6) 0.53968(6) 0.28148(6) 0.0245(2) Uani 1 1 d . . .
P8 P 0.37205(16) 0.40292(14) 0.43829(16) 0.0226(5) Uani 1 1 d . . .
P9 P 0.43577(16) 0.23011(14) 0.77153(15) 0.0240(5) Uani 1 1 d . . .
P10 P 0.2915(2) 0.38804(18) 0.93355(17) 0.0375(6) Uani 1 1 d . . .
H10 H 0.3168 0.3062 0.9716 0.045 Uiso 1 1 calc R . .
P11 P 0.26964(18) 0.70303(16) 0.33451(17) 0.0315(5) Uani 1 1 d . . .
H11 H 0.2030 0.6224 0.4080 0.038 Uiso 1 1 calc R . .
C1 C 0.2918(4) 0.7200(3) 0.6937(3) 0.035(2) Uani 1 1 d G . .
H1A H 0.2382 0.6706 0.7564 0.042 Uiso 1 1 calc R . .
C2 C 0.3063(4) 0.8148(4) 0.6740(4) 0.047(3) Uani 1 1 d G . .
H2A H 0.2626 0.8303 0.7231 0.057 Uiso 1 1 calc R . .
C3 C 0.3848(5) 0.8871(3) 0.5822(4) 0.043(2) Uani 1 1 d G . .
H3A H 0.3948 0.9519 0.5687 0.051 Uiso 1 1 calc R . .
C4 C 0.4489(4) 0.8644(3) 0.5103(3) 0.037(2) Uani 1 1 d G . .
H4A H 0.5025 0.9138 0.4476 0.044 Uiso 1 1 calc R . .
C5 C 0.4344(4) 0.7695(3) 0.5301(3) 0.030(2) Uani 1 1 d G . .
H5A H 0.4781 0.7541 0.4809 0.036 Uiso 1 1 calc R . .
C6 C 0.3559(4) 0.6973(3) 0.6218(4) 0.0237(18) Uani 1 1 d G . .
C7 C 0.1353(4) 0.4640(3) 0.7727(4) 0.041(2) Uani 1 1 d G . .
H7A H 0.1596 0.4131 0.8095 0.049 Uiso 1 1 calc R . .
C8 C 0.0349(4) 0.4510(4) 0.8043(4) 0.058(3) Uani 1 1 d G . .
H8A H -0.0095 0.3912 0.8627 0.069 Uiso 1 1 calc R . .
C9 C -0.0006(3) 0.5255(5) 0.7504(5) 0.049(3) Uani 1 1 d G . .
H9A H -0.0693 0.5166 0.7720 0.059 Uiso 1 1 calc R . .
C10 C 0.0643(4) 0.6130(4) 0.6649(5) 0.043(2) Uani 1 1 d G . .
H10A H 0.0401 0.6638 0.6281 0.052 Uiso 1 1 calc R . .
C11 C 0.1648(4) 0.6259(3) 0.6333(4) 0.040(2) Uani 1 1 d G . .
H11A H 0.2091 0.6857 0.5748 0.048 Uiso 1 1 calc R . .
C12 C 0.2003(3) 0.5515(4) 0.6872(4) 0.0234(18) Uani 1 1 d G . .
C13 C 0.1829(4) 0.4101(5) 0.5595(5) 0.044(2) Uani 1 1 d G . .
H13A H 0.2100 0.4163 0.5987 0.052 Uiso 1 1 calc R . .
C14 C 0.0835(4) 0.4066(6) 0.5892(5) 0.066(4) Uani 1 1 d G . .
H14A H 0.0427 0.4103 0.6487 0.080 Uiso 1 1 calc R . .
C15 C 0.0438(4) 0.3977(6) 0.5320(7) 0.064(4) Uani 1 1 d G . .
H15A H -0.0241 0.3953 0.5523 0.077 Uiso 1 1 calc R . .
C16 C 0.1036(5) 0.3922(6) 0.4451(6) 0.070(4) Uani 1 1 d G . .
H16A H 0.0765 0.3861 0.4059 0.084 Uiso 1 1 calc R . .
C17 C 0.2030(5) 0.3958(5) 0.4154(4) 0.053(3) Uani 1 1 d G . .
H17A H 0.2438 0.3920 0.3559 0.064 Uiso 1 1 calc R . .
C18 C 0.2427(3) 0.4047(5) 0.4726(4) 0.032(2) Uani 1 1 d G . .
C19 C 0.4477(5) 0.3127(3) 0.3173(3) 0.040(2) Uani 1 1 d G . .
H19A H 0.4916 0.3741 0.2622 0.048 Uiso 1 1 calc R . .
C20 C 0.4497(5) 0.2331(4) 0.3037(4) 0.058(3) Uani 1 1 d G . .
H20A H 0.4949 0.2401 0.2393 0.069 Uiso 1 1 calc R . .
C21 C 0.3856(6) 0.1433(3) 0.3844(5) 0.055(3) Uani 1 1 d G . .
H21A H 0.3869 0.0889 0.3750 0.066 Uiso 1 1 calc R . .
C22 C 0.3194(5) 0.1331(3) 0.4787(4) 0.060(3) Uani 1 1 d G . .
H22A H 0.2756 0.0718 0.5338 0.072 Uiso 1 1 calc R . .
C23 C 0.3174(4) 0.2127(4) 0.4923(4) 0.044(3) Uani 1 1 d G . .
H23A H 0.2722 0.2058 0.5567 0.053 Uiso 1 1 calc R . .
C24 C 0.3816(4) 0.3025(3) 0.4116(4) 0.0263(19) Uani 1 1 d G . .
C25 C 0.3383(4) 0.0928(4) 0.7536(5) 0.036(2) Uani 1 1 d G . .
H25A H 0.2951 0.1345 0.7434 0.043 Uiso 1 1 calc R . .
C26 C 0.3260(4) 0.0067(4) 0.7536(5) 0.050(3) Uani 1 1 d G . .
H26A H 0.2743 -0.0104 0.7434 0.060 Uiso 1 1 calc R . .
C27 C 0.3892(5) -0.0544(3) 0.7685(5) 0.050(3) Uani 1 1 d G . .
H27A H 0.3807 -0.1133 0.7685 0.060 Uiso 1 1 calc R . .
C28 C 0.4648(5) -0.0295(4) 0.7835(5) 0.051(3) Uani 1 1 d G . .
H28A H 0.5080 -0.0712 0.7937 0.062 Uiso 1 1 calc R . .
C29 C 0.4771(4) 0.0566(4) 0.7835(5) 0.042(2) Uani 1 1 d G . .
H29A H 0.5288 0.0737 0.7937 0.050 Uiso 1 1 calc R . .
C30 C 0.4139(4) 0.1177(3) 0.7686(5) 0.030(2) Uani 1 1 d G . .
C31 C 0.2970(4) 0.1169(4) 0.9846(4) 0.045(3) Uani 1 1 d G . .
H31A H 0.2546 0.1004 0.9637 0.054 Uiso 1 1 calc R . .
C32 C 0.2656(5) 0.0801(5) 1.0889(4) 0.064(4) Uani 1 1 d G . .
H32A H 0.2018 0.0384 1.1393 0.077 Uiso 1 1 calc R . .
C33 C 0.3277(6) 0.1043(6) 1.1195(3) 0.071(4) Uani 1 1 d G . .
H33A H 0.3062 0.0792 1.1908 0.085 Uiso 1 1 calc R . .
C34 C 0.4211(6) 0.1653(6) 1.0458(5) 0.074(4) Uani 1 1 d G . .
H34A H 0.4634 0.1818 1.0667 0.089 Uiso 1 1 calc R . .
C35 C 0.4524(4) 0.2021(5) 0.9415(4) 0.048(3) Uani 1 1 d G . .
H35A H 0.5162 0.2438 0.8911 0.057 Uiso 1 1 calc R . .
C36 C 0.3904(4) 0.1779(4) 0.9109(3) 0.036(2) Uani 1 1 d G . .
C37 C 0.1115(5) 0.2730(5) 1.0073(6) 0.058(3) Uani 1 1 d G . .
H37A H 0.1509 0.2363 0.9816 0.070 Uiso 1 1 calc R . .
C38 C 0.0096(5) 0.2476(5) 1.0503(7) 0.085(5) Uani 1 1 d G . .
H38A H -0.0207 0.1935 1.0539 0.102 Uiso 1 1 calc R . .
C39 C -0.0480(4) 0.3012(7) 1.0879(7) 0.081(4) Uani 1 1 d G . .
H39A H -0.1176 0.2838 1.1173 0.097 Uiso 1 1 calc R . .
C40 C -0.0036(5) 0.3804(6) 1.0825(7) 0.079(4) Uani 1 1 d G . .
H40A H -0.0430 0.4171 1.1082 0.095 Uiso 1 1 calc R . .
C41 C 0.0983(5) 0.4059(5) 1.0395(6) 0.066(4) Uani 1 1 d G . .
H41A H 0.1286 0.4600 1.0359 0.080 Uiso 1 1 calc R . .
C42 C 0.1559(4) 0.3522(5) 1.0019(5) 0.041(3) Uani 1 1 d G . .
C43 C 0.3377(8) 0.4040(5) 1.0724(6) 0.078(4) Uani 1 1 d G . .
H43A H 0.3302 0.3353 1.1047 0.094 Uiso 1 1 calc R . .
C44 C 0.3628(8) 0.4548(8) 1.1110(6) 0.098(5) Uani 1 1 d GU . .
H44A H 0.3725 0.4210 1.1698 0.118 Uiso 1 1 calc R . .
C45 C 0.3737(9) 0.5553(8) 1.0636(8) 0.096(5) Uani 1 1 d GU . .
H45A H 0.3909 0.5900 1.0900 0.115 Uiso 1 1 calc R . .
C46 C 0.3595(8) 0.6048(5) 0.9776(7) 0.094(5) Uani 1 1 d G . .
H46A H 0.3670 0.6734 0.9452 0.113 Uiso 1 1 calc R . .
C47 C 0.3344(7) 0.5539(5) 0.9390(5) 0.059(3) Uani 1 1 d G . .
H47A H 0.3247 0.5877 0.8802 0.071 Uiso 1 1 calc R . .
C48 C 0.3235(6) 0.4535(5) 0.9864(5) 0.048(3) Uani 1 1 d G . .
C49 C 0.2812(4) 0.8369(5) 0.3936(5) 0.045(3) Uani 1 1 d G . .
H49A H 0.3400 0.8180 0.3927 0.054 Uiso 1 1 calc R . .
C50 C 0.2499(6) 0.9058(5) 0.4212(6) 0.071(4) Uani 1 1 d G . .
H50A H 0.2872 0.9340 0.4393 0.085 Uiso 1 1 calc R . .
C51 C 0.1639(7) 0.9335(5) 0.4225(6) 0.071(4) Uani 1 1 d G . .
H51A H 0.1425 0.9806 0.4414 0.085 Uiso 1 1 calc R . .
C52 C 0.1093(5) 0.8923(6) 0.3962(6) 0.071(4) Uani 1 1 d G . .
H52A H 0.0506 0.9113 0.3971 0.085 Uiso 1 1 calc R . .
C53 C 0.1406(5) 0.8234(5) 0.3685(6) 0.052(3) Uani 1 1 d G . .
H53A H 0.1033 0.7953 0.3505 0.063 Uiso 1 1 calc R . .
C54 C 0.2266(5) 0.7957(4) 0.3672(5) 0.037(2) Uani 1 1 d G . .
C55 C 0.2902(6) 0.8336(3) 0.1396(5) 0.045(3) Uani 1 1 d G . .
H55A H 0.3202 0.8817 0.1442 0.054 Uiso 1 1 calc R . .
C56 C 0.2821(6) 0.8594(4) 0.0515(4) 0.067(4) Uani 1 1 d G . .
H56A H 0.3066 0.9251 -0.0042 0.080 Uiso 1 1 calc R . .
C57 C 0.2383(7) 0.7890(5) 0.0447(4) 0.067(4) Uani 1 1 d G . .
H57A H 0.2327 0.8067 -0.0156 0.080 Uiso 1 1 calc R . .
C58 C 0.2025(6) 0.6929(4) 0.1260(5) 0.060(3) Uani 1 1 d G . .
H58A H 0.1725 0.6448 0.1214 0.072 Uiso 1 1 calc R . .
C59 C 0.2106(5) 0.6671(3) 0.2142(4) 0.048(3) Uani 1 1 d G . .
H59A H 0.1862 0.6013 0.2698 0.058 Uiso 1 1 calc R . .
C60 C 0.2545(5) 0.7374(4) 0.2210(4) 0.032(2) Uani 1 1 d G . .
C70 C -0.007(3) 0.186(2) 0.296(3) 0.121(14) Uiso 0.53(2) 1 d PD A 1
H70A H -0.0589 0.2097 0.3351 0.145 Uiso 0.53(2) 1 calc PR A 1
H70B H 0.0187 0.2327 0.2216 0.145 Uiso 0.53(2) 1 calc PR A 1
Cl1 Cl -0.0563(14) 0.0699(9) 0.3281(10) 0.137(6) Uani 0.53(2) 1 d PDU A 1
Cl2 Cl 0.0903(13) 0.1837(11) 0.3269(14) 0.162(7) Uani 0.53(2) 1 d PDU A 1
C70' C 0.115(5) 0.211(4) 0.254(3) 0.18(3) Uiso 0.47(2) 1 d PD A 2
H70C H 0.0972 0.2735 0.2230 0.221 Uiso 0.47(2) 1 calc PR A 2
H70D H 0.1701 0.2072 0.1971 0.221 Uiso 0.47(2) 1 calc PR A 2
Cl1' Cl 0.013(2) 0.1135(16) 0.3165(15) 0.190(10) Uani 0.47(2) 1 d PDU A 2
Cl2' Cl 0.152(2) 0.2047(12) 0.3423(12) 0.172(10) Uani 0.47(2) 1 d PDU A 2
C80 C -0.039(3) 0.063(4) 0.831(5) 0.160(18) Uiso 0.370(4) 1 d PDU B 1
H80A H -0.0670 0.0052 0.9016 0.192 Uiso 0.370(4) 1 calc PR B 1
H80B H -0.0836 0.0622 0.8024 0.192 Uiso 0.370(4) 1 calc PR B 1
Cl3 Cl 0.079(2) 0.0567(17) 0.752(2) 0.167(10) Uani 0.370(4) 1 d PDU B 1
Cl4 Cl -0.0279(16) 0.1711(14) 0.8341(18) 0.164(7) Uani 0.370(4) 1 d PDU B 1
C80' C 0.085(5) 0.165(3) 0.795(3) 0.098(14) Uiso 0.33(2) 1 d PDU C 2
H80C H 0.1574 0.1886 0.7586 0.118 Uiso 0.33(2) 1 calc PR C 2
H80D H 0.0559 0.2229 0.7790 0.118 Uiso 0.33(2) 1 calc PR C 2
Cl3' Cl 0.051(3) 0.094(3) 0.752(2) 0.152(9) Uani 0.33(2) 1 d PDU C 2
Cl4' Cl 0.041(3) 0.093(3) 0.929(2) 0.197(11) Uani 0.33(2) 1 d PDU C 2
C80" C 0.058(3) 0.178(2) 0.833(3) 0.055(10) Uiso 0.30(2) 1 d PDU D 3
H80E H 0.1244 0.1883 0.8254 0.066 Uiso 0.30(2) 1 calc PR D 3
H80F H 0.0329 0.2372 0.8264 0.066 Uiso 0.30(2) 1 calc PR D 3
Cl3" Cl -0.023(4) 0.074(3) 0.955(2) 0.217(14) Uani 0.30(2) 1 d PDU . 3
Cl4" Cl 0.061(3) 0.156(3) 0.736(2) 0.214(17) Uani 0.30(2) 1 d PDU D 3

loop_
_atom_site_aniso_label
_atom_site_aniso_U_11
_atom_site_aniso_U_22
_atom_site_aniso_U_33
_atom_site_aniso_U_23
_atom_site_aniso_U_13
_atom_site_aniso_U_12
Cu1 0.0326(6) 0.0234(5) 0.0224(5) -0.0111(4) -0.0177(4) 0.0095(4)
Se2 0.0288(5) 0.0172(4) 0.0222(4) -0.0066(3) -0.0123(3) 0.0060(3)
Cu3 0.0356(6) 0.0207(5) 0.0195(5) -0.0086(4) -0.0149(4) 0.0092(4)
P4 0.0256(12) 0.0160(10) 0.0193(10) -0.0082(8) -0.0114(9) 0.0043(8)
Se5 0.0282(5) 0.0186(4) 0.0200(4) -0.0106(3) -0.0144(3) 0.0098(3)
Cu6 0.0347(6) 0.0224(5) 0.0323(6) -0.0113(4) -0.0224(5) 0.0121(4)
Se7 0.0352(5) 0.0202(4) 0.0229(4) -0.0102(3) -0.0186(4) 0.0084(4)
P8 0.0297(12) 0.0192(10) 0.0273(11) -0.0134(9) -0.0188(9) 0.0083(9)
P9 0.0337(12) 0.0160(10) 0.0181(10) -0.0044(8) -0.0139(9) 0.0078(9)
P10 0.0544(16) 0.0350(13) 0.0191(11) -0.0121(10) -0.0165(11) 0.0177(12)
P11 0.0381(14) 0.0252(11) 0.0318(12) -0.0096(10) -0.0229(11) 0.0119(10)
C1 0.037(5) 0.027(5) 0.034(5) -0.015(4) -0.011(4) -0.002(4)
C2 0.046(6) 0.055(7) 0.052(6) -0.044(6) -0.014(5) 0.018(5)
C3 0.059(7) 0.024(5) 0.049(6) -0.020(5) -0.027(5) 0.006(5)
C4 0.045(6) 0.031(6) 0.033(5) -0.017(4) -0.017(4) 0.004(4)
C5 0.040(5) 0.027(5) 0.026(4) -0.015(4) -0.016(4) 0.004(4)
C6 0.025(5) 0.021(4) 0.032(5) -0.016(4) -0.016(4) 0.008(4)
C7 0.056(7) 0.022(5) 0.041(5) -0.011(4) -0.026(5) 0.010(4)
C8 0.032(6) 0.053(7) 0.056(7) -0.008(5) -0.018(5) -0.010(5)
C9 0.026(5) 0.059(7) 0.059(7) -0.028(6) -0.019(5) 0.004(5)
C10 0.051(7) 0.040(5) 0.059(6) -0.029(5) -0.038(5) 0.019(5)
C11 0.052(7) 0.035(5) 0.037(5) -0.015(4) -0.029(5) 0.012(5)
C12 0.023(5) 0.026(4) 0.026(4) -0.017(4) -0.010(4) 0.006(4)
C13 0.033(6) 0.048(6) 0.058(6) -0.041(5) -0.014(5) 0.008(5)
C14 0.034(7) 0.066(8) 0.103(10) -0.061(8) -0.016(7) 0.011(6)
C15 0.046(7) 0.040(6) 0.113(11) -0.034(7) -0.048(8) 0.021(5)
C16 0.065(9) 0.065(8) 0.088(9) -0.022(7) -0.064(8) 0.015(6)
C17 0.051(7) 0.060(7) 0.051(6) -0.025(5) -0.029(5) 0.008(5)
C18 0.041(5) 0.019(4) 0.039(5) -0.011(4) -0.026(4) 0.013(4)
C19 0.063(7) 0.027(5) 0.033(5) -0.020(4) -0.020(5) 0.009(5)
C20 0.094(10) 0.034(6) 0.045(6) -0.026(5) -0.026(6) 0.015(6)
C21 0.077(8) 0.033(6) 0.068(7) -0.036(6) -0.034(7) 0.012(5)
C22 0.073(8) 0.022(6) 0.071(8) -0.021(5) -0.027(7) 0.006(5)
C23 0.044(6) 0.024(5) 0.046(6) -0.015(4) -0.010(5) -0.001(4)
C24 0.034(5) 0.020(4) 0.042(5) -0.017(4) -0.031(4) 0.010(4)
C25 0.054(6) 0.023(5) 0.043(5) -0.021(4) -0.027(5) 0.020(4)
C26 0.069(8) 0.030(6) 0.041(6) -0.012(4) -0.026(5) -0.003(5)
C27 0.092(9) 0.020(5) 0.036(5) -0.013(4) -0.031(6) 0.013(5)
C28 0.088(9) 0.031(6) 0.043(6) -0.019(5) -0.038(6) 0.028(6)
C29 0.060(7) 0.031(6) 0.040(5) -0.016(4) -0.032(5) 0.020(5)
C30 0.047(6) 0.015(4) 0.017(4) -0.003(3) -0.013(4) 0.005(4)
C31 0.068(7) 0.024(5) 0.028(5) -0.008(4) -0.017(5) 0.016(5)
C32 0.080(9) 0.037(6) 0.025(6) 0.002(5) -0.005(6) 0.016(6)
C33 0.114(12) 0.063(8) 0.033(6) -0.018(6) -0.040(8) 0.045(8)
C34 0.109(12) 0.091(9) 0.048(7) -0.032(7) -0.062(8) 0.047(9)
C35 0.069(8) 0.050(6) 0.027(5) -0.014(5) -0.032(5) 0.022(5)
C36 0.061(7) 0.030(5) 0.018(4) -0.012(4) -0.020(5) 0.024(5)
C37 0.058(8) 0.047(7) 0.040(6) -0.015(5) -0.007(5) -0.006(6)
C38 0.096(12) 0.049(7) 0.066(8) -0.026(7) -0.007(8) -0.013(8)
C39 0.044(7) 0.071(9) 0.076(9) -0.034(7) 0.009(6) -0.005(7)
C40 0.067(9) 0.082(10) 0.063(8) -0.044(7) -0.003(7) 0.024(8)
C41 0.070(9) 0.057(7) 0.058(7) -0.042(6) -0.006(6) 0.020(6)
C42 0.047(6) 0.029(5) 0.016(4) -0.002(4) -0.001(4) 0.007(5)
C43 0.104(11) 0.110(11) 0.046(7) -0.048(8) -0.048(8) 0.050(9)
C44 0.104(11) 0.159(14) 0.084(9) -0.083(10) -0.062(8) 0.050(10)
C45 0.092(10) 0.151(13) 0.081(9) -0.086(10) -0.040(8) 0.020(9)
C46 0.112(14) 0.099(11) 0.082(10) -0.068(10) -0.032(9) 0.018(10)
C47 0.083(9) 0.058(7) 0.049(6) -0.037(6) -0.031(6) 0.025(6)
C48 0.053(7) 0.074(8) 0.029(5) -0.031(5) -0.023(5) 0.024(6)
C49 0.050(6) 0.033(5) 0.041(5) -0.011(5) -0.021(5) 0.013(5)
C50 0.115(12) 0.042(7) 0.035(6) -0.016(5) -0.024(7) -0.002(7)
C51 0.108(12) 0.060(8) 0.047(7) -0.038(6) -0.027(7) 0.047(8)
C52 0.079(9) 0.063(8) 0.052(7) -0.025(6) -0.020(7) 0.040(7)
C53 0.052(7) 0.051(6) 0.055(6) -0.031(5) -0.024(5) 0.027(5)
C54 0.043(6) 0.029(5) 0.028(5) -0.006(4) -0.016(4) 0.012(4)
C55 0.064(7) 0.031(5) 0.046(6) -0.012(5) -0.039(5) 0.011(5)
C56 0.079(9) 0.054(7) 0.041(6) -0.001(5) -0.033(6) 0.014(6)
C57 0.093(10) 0.061(8) 0.040(6) -0.013(6) -0.041(7) -0.003(7)
C58 0.065(8) 0.060(7) 0.057(7) -0.025(6) -0.035(6) -0.006(6)
C59 0.059(7) 0.038(6) 0.046(6) -0.016(5) -0.030(5) 0.001(5)
C60 0.036(5) 0.029(5) 0.039(5) -0.015(4) -0.027(4) 0.016(4)
Cl1 0.164(14) 0.085(7) 0.121(8) -0.045(6) -0.043(8) 0.045(7)
Cl2 0.183(16) 0.126(10) 0.143(12) -0.063(9) -0.058(10) 0.053(10)
Cl1' 0.22(2) 0.136(15) 0.143(12) -0.016(11) -0.091(13) 0.040(15)
Cl2' 0.29(3) 0.104(9) 0.092(8) -0.040(7) -0.075(12) 0.034(13)
Cl3 0.158(17) 0.126(13) 0.170(15) -0.080(12) -0.036(13) 0.048(12)
Cl4 0.142(14) 0.144(13) 0.195(16) -0.070(12) -0.090(12) 0.060(11)
Cl3' 0.165(18) 0.21(2) 0.164(14) -0.147(15) -0.091(13) 0.084(18)
Cl4' 0.16(2) 0.22(2) 0.201(19) -0.121(16) -0.066(17) -0.004(18)
Cl3" 0.20(2) 0.23(2) 0.20(2) -0.089(18) -0.105(19) 0.03(2)
Cl4" 0.17(2) 0.19(2) 0.22(2) -0.07(2) -0.088(18) 0.07(2)

loop_
_atom_type_symbol
_atom_type_description
_atom_type_scat_dispersion_real
_atom_type_scat_dispersion_imag
_atom_type_scat_source
C C 0.0033 0.0016 'International Tables Vol C Tables 4.2.6.8 and 6.1.1.4'
H H 0.0000 0.0000 'International Tables Vol C Tables 4.2.6.8 and 6.1.1.4'
P P 0.1023 0.0942 'International Tables Vol C Tables 4.2.6.8 and 6.1.1.4'
Cl Cl 0.1484 0.1585 'International Tables Vol C Tables 4.2.6.8 and 6.1.1.4'
Cu Cu 0.3201 1.2651 'International Tables Vol C Tables 4.2.6.8 and 6.1.1.4'
Se Se -0.0929 2.2259 'International Tables Vol C Tables 4.2.6.8 and 6.1.1.4'

loop_
_geom_angle_atom_site_label_1
_geom_angle_atom_site_label_2
_geom_angle_atom_site_label_3
_geom_angle
_geom_angle_site_symmetry_1
_geom_angle_site_symmetry_3
P8 Cu1 Se2 128.58(8) . .
P8 Cu1 Se5 116.99(7) . 2_666
Se2 Cu1 Se5 106.55(5) . 2_666
P8 Cu1 Se5 94.40(6) . .
Se2 Cu1 Se5 105.67(5) . .
Se5 Cu1 Se5 98.00(4) 2_666 .
P9 Se2 Cu1 99.49(7) . .
P9 Se2 Cu3 95.58(7) . .
Cu1 Se2 Cu3 94.77(5) . .
P4 Cu3 P10 121.50(10) . .
P4 Cu3 Se7 119.16(7) . 2_666
P10 Cu3 Se7 103.60(8) . 2_666
P4 Cu3 Se2 99.92(7) . .
P10 Cu3 Se2 104.48(8) . .
Se7 Cu3 Se2 106.21(5) 2_666 .
C6 P4 C12 99.1(3) . .
C6 P4 Se5 105.91(17) . .
C12 P4 Se5 105.0(2) . .
C6 P4 Cu3 123.2(2) . .
C12 P4 Cu3 115.01(18) . .
Se5 P4 Cu3 107.07(9) . .
P4 Se5 Cu1 106.40(7) . 2_666
P4 Se5 Cu6 137.83(7) . .
Cu1 Se5 Cu6 102.86(5) 2_666 .
P4 Se5 Cu1 102.42(6) . .
Cu1 Se5 Cu1 82.00(4) 2_666 .
Cu6 Se5 Cu1 111.24(4) . .
P11 Cu6 P9 128.92(9) . 2_666
P11 Cu6 Se5 114.95(8) . .
P9 Cu6 Se5 100.32(7) 2_666 .
P11 Cu6 Se7 112.13(8) . .
P9 Cu6 Se7 98.33(7) 2_666 .
Se5 Cu6 Se7 96.60(4) . .
P8 Se7 Cu3 103.43(7) . 2_666
P8 Se7 Cu6 101.27(7) . .
Cu3 Se7 Cu6 102.13(5) 2_666 .
C18 P8 C24 100.0(3) . .
C18 P8 Cu1 114.1(2) . .
C24 P8 Cu1 121.4(2) . .
C18 P8 Se7 102.1(2) . .
C24 P8 Se7 104.92(18) . .
Cu1 P8 Se7 112.02(10) . .
C36 P9 C30 100.4(3) . .
C36 P9 Se2 104.8(2) . .
C30 P9 Se2 105.85(19) . .
C36 P9 Cu6 113.1(2) . 2_666
C30 P9 Cu6 120.2(2) . 2_666
Se2 P9 Cu6 110.97(9) . 2_666
C48 P10 C42 105.1(4) . .
C48 P10 Cu3 119.5(3) . .
C42 P10 Cu3 118.9(2) . .
C60 P11 C54 103.0(3) . .
C60 P11 Cu6 117.7(3) . .
C54 P11 Cu6 119.0(2) . .
C2 C1 C6 120.0 . .
C3 C2 C1 120.0 . .
C2 C3 C4 120.0 . .
C3 C4 C5 120.0 . .
C6 C5 C4 120.0 . .
C5 C6 C1 120.0 . .
C5 C6 P4 121.6(3) . .
C1 C6 P4 118.4(3) . .
C8 C7 C12 120.0 . .
C9 C8 C7 120.0 . .
C8 C9 C10 120.0 . .
C11 C10 C9 120.0 . .
C10 C11 C12 120.0 . .
C11 C12 C7 120.0 . .
C11 C12 P4 120.2(3) . .
C7 C12 P4 119.7(3) . .
C14 C13 C18 120.0 . .
C13 C14 C15 120.0 . .
C16 C15 C14 120.0 . .
C15 C16 C17 120.0 . .
C16 C17 C18 120.0 . .
C17 C18 C13 120.0 . .
C17 C18 P8 120.4(3) . .
C13 C18 P8 119.5(3) . .
C20 C19 C24 120.0 . .
C19 C20 C21 120.0 . .
C22 C21 C20 120.0 . .
C21 C22 C23 120.0 . .
C22 C23 C24 120.0 . .
C23 C24 C19 120.0 . .
C23 C24 P8 116.2(3) . .
C19 C24 P8 123.8(3) . .
C26 C25 C30 120.0 . .
C25 C26 C27 120.0 . .
C26 C27 C28 120.0 . .
C29 C28 C27 120.0 . .
C28 C29 C30 120.0 . .
C29 C30 C25 120.0 . .
C29 C30 P9 116.6(3) . .
C25 C30 P9 123.4(3) . .
C32 C31 C36 120.0 . .
C33 C32 C31 120.0 . .
C32 C33 C34 120.0 . .
C35 C34 C33 120.0 . .
C34 C35 C36 120.0 . .
C35 C36 C31 120.0 . .
C35 C36 P9 117.9(3) . .
C31 C36 P9 122.1(3) . .
C38 C37 C42 120.0 . .
C37 C38 C39 120.0 . .
C40 C39 C38 120.0 . .
C39 C40 C41 120.0 . .
C40 C41 C42 120.0 . .
C41 C42 C37 120.0 . .
C41 C42 P10 122.4(4) . .
C37 C42 P10 117.4(4) . .
C44 C43 C48 120.0 . .
C45 C44 C43 120.0 . .
C46 C45 C44 120.0 . .
C45 C46 C47 120.0 . .
C48 C47 C46 120.0 . .
C47 C48 C43 120.0 . .
C47 C48 P10 119.3(4) . .
C43 C48 P10 120.7(4) . .
C50 C49 C54 120.0 . .
C49 C50 C51 120.0 . .
C52 C51 C50 120.0 . .
C51 C52 C53 120.0 . .
C54 C53 C52 120.0 . .
C53 C54 C49 120.0 . .
C53 C54 P11 121.8(4) . .
C49 C54 P11 118.2(4) . .
C56 C55 C60 120.0 . .
C55 C56 C57 120.0 . .
C58 C57 C56 120.0 . .
C59 C58 C57 120.0 . .
C58 C59 C60 120.0 . .
C59 C60 C55 120.0 . .
C59 C60 P11 120.1(3) . .
C55 C60 P11 119.8(3) . .
Cl1 C70 Cl2 110.8(18) . .
Cl1' C70' Cl2' 110.3(19) . .
Cl3 C80 Cl4 108.9(18) . .
Cl4' C80' Cl3' 108.7(18) . .
Cl3" C80" Cl4" 107.2(17) . .
C80" Cl3" Cl3" 126(4) . 2_557

loop_
_geom_bond_atom_site_label_1
_geom_bond_atom_site_label_2
_geom_bond_distance
_geom_bond_site_symmetry_2
Cu1 P8 2.238(2) .
Cu1 Se2 2.4421(14) .
Cu1 Se5 2.4565(14) 2_666
Cu1 Se5 2.5460(14) .
Se2 P9 2.233(2) .
Se2 Cu3 2.5510(14) .
Cu3 P4 2.269(2) .
Cu3 P10 2.283(2) .
Cu3 Se7 2.4673(15) 2_666
P4 C6 1.841(4) .
P4 C12 1.847(4) .
P4 Se5 2.236(2) .
Se5 Cu1 2.4565(14) 2_666
Se5 Cu6 2.4887(13) .
Cu6 P11 2.225(3) .
Cu6 P9 2.266(3) 2_666
Cu6 Se7 2.5072(14) .
Se7 P8 2.255(2) .
Se7 Cu3 2.4673(15) 2_666
P8 C18 1.833(5) .
P8 C24 1.842(4) .
P9 C36 1.841(4) .
P9 C30 1.856(4) .
P9 Cu6 2.266(3) 2_666
P10 C48 1.830(6) .
P10 C42 1.840(6) .
P11 C60 1.827(4) .
P11 C54 1.833(5) .
C1 C2 1.3900 .
C1 C6 1.3900 .
C2 C3 1.3900 .
C3 C4 1.3900 .
C4 C5 1.3900 .
C5 C6 1.3900 .
C7 C8 1.3900 .
C7 C12 1.3900 .
C8 C9 1.3900 .
C9 C10 1.3900 .
C10 C11 1.3900 .
C11 C12 1.3900 .
C13 C14 1.3900 .
C13 C18 1.3900 .
C14 C15 1.3900 .
C15 C16 1.3900 .
C16 C17 1.3900 .
C17 C18 1.3900 .
C19 C20 1.3900 .
C19 C24 1.3900 .
C20 C21 1.3900 .
C21 C22 1.3900 .
C22 C23 1.3900 .
C23 C24 1.3900 .
C25 C26 1.3900 .
C25 C30 1.3900 .
C26 C27 1.3900 .
C27 C28 1.3900 .
C28 C29 1.3900 .
C29 C30 1.3900 .
C31 C32 1.3900 .
C31 C36 1.3900 .
C32 C33 1.3900 .
C33 C34 1.3900 .
C34 C35 1.3900 .
C35 C36 1.3900 .
C37 C38 1.3900 .
C37 C42 1.3900 .
C38 C39 1.3900 .
C39 C40 1.3900 .
C40 C41 1.3900 .
C41 C42 1.3900 .
C43 C44 1.3900 .
C43 C48 1.3900 .
C44 C45 1.3900 .
C45 C46 1.3900 .
C46 C47 1.3900 .
C47 C48 1.3900 .
C49 C50 1.3900 .
C49 C54 1.3900 .
C50 C51 1.3900 .
C51 C52 1.3900 .
C52 C53 1.3900 .
C53 C54 1.3900 .
C55 C56 1.3900 .
C55 C60 1.3900 .
C56 C57 1.3900 .
C57 C58 1.3900 .
C58 C59 1.3900 .
C59 C60 1.3900 .
C70 Cl1 1.76(2) .
C70 Cl2 1.77(2) .
C70' Cl1' 1.76(2) .
C70' Cl2' 1.76(2) .
C80 Cl3 1.76(2) .
C80 Cl4 1.77(2) .
C80' Cl4' 1.77(2) .
C80' Cl3' 1.78(2) .
C80" Cl3" 1.78(2) .
C80" Cl4" 1.79(2) .
Cl3" Cl3" 2.43(9) 2_557
